data_7053874
loop_
_publ_author_name
'Liu, Yi-Fu'
'Hou, Guang-Feng'
'Yu, Ying-Hui'
'Yan, Peng-Fei'
'Li, Guang-Ming'
'Gao, Jin-Sheng'

_publ_section_title
;
 pH-dependent syntheses, luminescence and magnetic properties of
 two-dimensional framework lanthanide 1,3-diarylphosphonate complexes
;
_journal_issue 3
_journal_name_full 'New Journal of Chemistry'
_journal_page_first 1328
_journal_paper_doi 10.1039/c3nj01388j
_journal_volume 38
_journal_year 2014
_chemical_formula_moiety 'C8 H13 O8 P2 Pr'
_chemical_formula_sum 'C8 H13 O8 P2 Pr'
_chemical_formula_weight 440.03
_chemical_name_systematic
; 
 ? 
;
_space_group_IT_number 14
_symmetry_cell_setting monoclinic
_symmetry_space_group_name_Hall '-P 2ybc'
_symmetry_space_group_name_H-M 'P 1 21/c 1'
_atom_sites_solution_hydrogens geom
_atom_sites_solution_primary direct
_atom_sites_solution_secondary difmap
_audit_creation_method SHELXL-97
_cell_angle_alpha 90.00
_cell_angle_beta 110.50(3)
_cell_angle_gamma 90.00
_cell_formula_units_Z 4
_cell_length_a 12.198(2)
_cell_length_b 8.3508(17)
_cell_length_c 13.632(3)
_cell_measurement_reflns_used 10828
_cell_measurement_temperature 293(2)
_cell_measurement_theta_max 27.51
_cell_measurement_theta_min 3.02
_cell_volume 1300.7(5)
_computing_cell_refinement 'RAPID-AUTO (Rigaku 1998 <i>RAPID-AUTO</i>)'
_computing_data_collection 'RAPID-AUTO (Rigaku 1998 <i>RAPID-AUTO</i>)'
_computing_data_reduction 'CrystalClear (Rigaku/MSC, 2002)'
_computing_molecular_graphics 'SHELXTL (Sheldrick, 2008)'
_computing_publication_material SHELXL-97
_computing_structure_refinement 'SHELXL-97 (Sheldrick, 2008)'
_computing_structure_solution 'SHELXS-97 (Sheldrick, 2008)'
_diffrn_ambient_temperature 293(2)
_diffrn_measured_fraction_theta_full 0.998
_diffrn_measured_fraction_theta_max 0.998
_diffrn_measurement_device_type 'Rigaku RAXIS-RAPID'
_diffrn_measurement_method '\w scan'
_diffrn_radiation_monochromator graphite
_diffrn_radiation_source 'fine-focus sealed tube'
_diffrn_radiation_type MoK\a
_diffrn_radiation_wavelength 0.71073
_diffrn_reflns_av_R_equivalents 0.0315
_diffrn_reflns_av_sigmaI/netI 0.0307
_diffrn_reflns_limit_h_max 15
_diffrn_reflns_limit_h_min -15
_diffrn_reflns_limit_k_max 10
_diffrn_reflns_limit_k_min -9
_diffrn_reflns_limit_l_max 17
_diffrn_reflns_limit_l_min -17
_diffrn_reflns_number 12188
_diffrn_reflns_theta_full 27.47
_diffrn_reflns_theta_max 27.47
_diffrn_reflns_theta_min 3.02
_diffrn_standards_decay_% 0
_diffrn_standards_interval_count 0
_diffrn_standards_interval_time 0
_diffrn_standards_number 0
_exptl_absorpt_coefficient_mu 4.023
_exptl_absorpt_correction_T_max 0.5313
_exptl_absorpt_correction_T_min 0.3946
_exptl_absorpt_correction_type multi-scan
_exptl_absorpt_process_details 'ABSCOR (Higashi, 1995)'
_exptl_crystal_colour colorless
_exptl_crystal_density_diffrn 2.247
_exptl_crystal_density_method 'not measured'
_exptl_crystal_description block
_exptl_crystal_F_000 856
_exptl_crystal_size_max 0.28
_exptl_crystal_size_mid 0.20
_exptl_crystal_size_min 0.18
_refine_diff_density_max 1.352
_refine_diff_density_min -0.967
_refine_diff_density_rms 0.119
_refine_ls_extinction_method none
_refine_ls_goodness_of_fit_ref 1.072
_refine_ls_hydrogen_treatment mixed
_refine_ls_matrix_type full
_refine_ls_number_parameters 175
_refine_ls_number_reflns 2970
_refine_ls_number_restraints 1
_refine_ls_restrained_S_all 1.072
_refine_ls_R_factor_all 0.0321
_refine_ls_R_factor_gt 0.0276
_refine_ls_shift/su_max 0.001
_refine_ls_shift/su_mean 0.000
_refine_ls_structure_factor_coef Fsqd
_refine_ls_weighting_details 'calc w=1/[\s^2^(Fo^2^)+(0.0081P)^2^+5.4085P] where P=(Fo^2^+2Fc^2^)/3'
_refine_ls_weighting_scheme calc
_refine_ls_wR_factor_gt 0.0576
_refine_ls_wR_factor_ref 0.0592
_reflns_number_gt 2637
_reflns_number_total 2970
_reflns_threshold_expression >2sigma(I)
_cod_data_source_file c3nj01388j.txt
_cod_data_source_block lyf-pr2
_cod_original_cell_volume 1300.6(4)
_cod_original_sg_symbol_H-M 'P 21/c'
_cod_database_code 7053874

loop_
_symmetry_equiv_pos_as_xyz
'x, y, z'
'-x, y+1/2, -z+1/2'
'-x, -y, -z'
'x, -y-1/2, z-1/2'

loop_
_atom_site_label
_atom_site_type_symbol
_atom_site_fract_x
_atom_site_fract_y
_atom_site_fract_z
_atom_site_U_iso_or_equiv
_atom_site_adp_type
_atom_site_occupancy
_atom_site_symmetry_multiplicity
_atom_site_calc_flag
_atom_site_refinement_flags
C1 C 0.8708(3) 0.4972(5) 0.6649(3) 0.0256(8) Uani 1 1 d .
C2 C 0.9063(4) 0.4134(5) 0.7591(3) 0.0325(9) Uani 1 1 d .
H2 H 0.9275 0.3062 0.7608 0.039 Uiso 1 1 calc R
C3 C 0.9100(4) 0.4900(6) 0.8505(3) 0.0348(10) Uani 1 1 d .
H3 H 0.9350 0.4345 0.9136 0.042 Uiso 1 1 calc R
C4 C 0.8764(4) 0.6492(5) 0.8481(3) 0.0306(9) Uani 1 1 d .
H4 H 0.8794 0.6992 0.9099 0.037 Uiso 1 1 calc R
C5 C 0.8383(3) 0.7353(5) 0.7548(3) 0.0241(8) Uani 1 1 d .
C6 C 0.8388(3) 0.6580(5) 0.6640(3) 0.0261(8) Uani 1 1 d .
H6 H 0.8173 0.7150 0.6015 0.031 Uiso 1 1 calc R
C7 C 0.8566(3) 0.4147(5) 0.5623(3) 0.0275(8) Uani 1 1 d .
H7A H 0.9038 0.3182 0.5758 0.033 Uiso 1 1 calc R
H7B H 0.8841 0.4850 0.5191 0.033 Uiso 1 1 calc R
C8 C 0.7880(3) 0.9006(5) 0.7476(3) 0.0251(8) Uani 1 1 d .
H8A H 0.8114 0.9637 0.6985 0.030 Uiso 1 1 calc R
H8B H 0.8188 0.9521 0.8156 0.030 Uiso 1 1 calc R
O1 O 0.6309(3) 0.5119(4) 0.4758(2) 0.0339(7) Uani 1 1 d .
O2 O 0.7067(3) 0.2908(3) 0.3879(2) 0.0280(6) Uani 1 1 d D
H21 H 0.665(4) 0.342(6) 0.334(2) 0.042 Uiso 1 1 d D
O3 O 0.6685(3) 0.2361(3) 0.5544(2) 0.0263(6) Uani 1 1 d .
O4 O 0.5811(3) 0.8395(4) 0.5912(2) 0.0287(6) Uani 1 1 d .
O5 O 0.5969(3) 0.7798(3) 0.7771(2) 0.0250(6) Uani 1 1 d .
O6 O 0.5900(2) 1.0665(3) 0.7154(2) 0.0226(6) Uani 1 1 d .
O7 O 0.6754(3) 0.9541(3) 0.4445(2) 0.0311(7) Uani 1 1 d .
H71 H 0.6762 1.0344 0.4831 0.047 Uiso 1 1 d R
H72 H 0.6699 0.9863 0.3838 0.047 Uiso 1 1 d R
O8 O 0.3921(3) 0.5349(3) 0.2973(2) 0.0285(6) Uani 1 1 d .
H81 H 0.4173 0.4477 0.2806 0.043 Uiso 1 1 d R
H82 H 0.3263 0.5187 0.3033 0.043 Uiso 1 1 d R
P1 P 0.70514(8) 0.36372(11) 0.49311(7) 0.01812(18) Uani 1 1 d .
P2 P 0.62869(8) 0.89376(10) 0.70460(7) 0.01532(17) Uani 1 1 d .
Pr1 Pr 0.519416(17) 0.74652(2) 0.416400(14) 0.01600(7) Uani 1 1 d .

loop_
_atom_site_aniso_label
_atom_site_aniso_U_11
_atom_site_aniso_U_22
_atom_site_aniso_U_33
_atom_site_aniso_U_23
_atom_site_aniso_U_13
_atom_site_aniso_U_12
C1 0.0158(18) 0.0272(19) 0.033(2) -0.0077(17) 0.0082(15) -0.0015(15)
C2 0.023(2) 0.028(2) 0.042(2) -0.0010(19) 0.0053(18) 0.0056(17)
C3 0.031(2) 0.039(2) 0.029(2) 0.0047(19) 0.0032(17) 0.0056(19)
C4 0.024(2) 0.038(2) 0.026(2) -0.0058(18) 0.0049(16) 0.0006(18)
C5 0.0169(17) 0.0261(19) 0.0288(19) -0.0041(16) 0.0075(14) -0.0038(15)
C6 0.0187(18) 0.030(2) 0.030(2) -0.0030(17) 0.0083(15) -0.0009(16)
C7 0.0212(19) 0.029(2) 0.036(2) -0.0069(17) 0.0152(17) -0.0009(16)
C8 0.0229(19) 0.0232(18) 0.0306(19) -0.0068(16) 0.0113(16) -0.0053(15)
O1 0.0395(18) 0.0304(15) 0.0270(14) -0.0012(13) 0.0058(13) 0.0173(14)
O2 0.0424(18) 0.0248(14) 0.0188(13) 0.0014(11) 0.0135(12) 0.0101(12)
O3 0.0299(15) 0.0277(14) 0.0251(13) -0.0012(12) 0.0142(11) -0.0050(12)
O4 0.0313(16) 0.0399(17) 0.0156(12) -0.0069(12) 0.0090(11) -0.0056(13)
O5 0.0365(16) 0.0187(13) 0.0270(14) 0.0071(11) 0.0202(12) 0.0044(11)
O6 0.0289(15) 0.0168(12) 0.0211(12) 0.0016(10) 0.0076(11) 0.0043(11)
O7 0.0465(19) 0.0263(14) 0.0279(14) -0.0079(12) 0.0223(13) -0.0108(13)
O8 0.0290(16) 0.0254(14) 0.0359(16) -0.0098(12) 0.0176(13) -0.0059(12)
P1 0.0212(5) 0.0178(4) 0.0167(4) 0.0009(4) 0.0083(3) 0.0038(4)
P2 0.0207(4) 0.0137(4) 0.0131(4) 0.0002(3) 0.0079(3) 0.0000(3)
Pr1 0.02078(10) 0.01470(10) 0.01338(10) -0.00039(7) 0.00704(7) 0.00235(8)

loop_
_atom_type_symbol
_atom_type_description
_atom_type_scat_dispersion_real
_atom_type_scat_dispersion_imag
_atom_type_scat_source
C C 0.0033 0.0016 'International Tables Vol C Tables 4.2.6.8 and 6.1.1.4'
H H 0.0000 0.0000 'International Tables Vol C Tables 4.2.6.8 and 6.1.1.4'
O O 0.0106 0.0060 'International Tables Vol C Tables 4.2.6.8 and 6.1.1.4'
P P 0.1023 0.0942 'International Tables Vol C Tables 4.2.6.8 and 6.1.1.4'
Pr Pr -0.2180 2.8214 'International Tables Vol C Tables 4.2.6.8 and 6.1.1.4'

loop_
_geom_angle_atom_site_label_1
_geom_angle_atom_site_label_2
_geom_angle_atom_site_label_3
_geom_angle
_geom_angle_site_symmetry_1
_geom_angle_site_symmetry_3
C2 C1 C6 119.1(4) . .
C2 C1 C7 121.5(4) . .
C6 C1 C7 119.2(4) . .
C3 C2 C1 119.9(4) . .
C3 C2 H2 120.0 . .
C1 C2 H2 120.0 . .
C2 C3 C4 120.3(4) . .
C2 C3 H3 119.9 . .
C4 C3 H3 119.9 . .
C3 C4 C5 121.2(4) . .
C3 C4 H4 119.4 . .
C5 C4 H4 119.4 . .
C4 C5 C6 117.9(4) . .
C4 C5 C8 122.2(4) . .
C6 C5 C8 119.7(4) . .
C1 C6 C5 121.6(4) . .
C1 C6 H6 119.2 . .
C5 C6 H6 119.2 . .
C1 C7 P1 110.7(3) . .
C1 C7 H7A 109.5 . .
P1 C7 H7A 109.5 . .
C1 C7 H7B 109.5 . .
P1 C7 H7B 109.5 . .
H7A C7 H7B 108.1 . .
C5 C8 P2 110.9(3) . .
C5 C8 H8A 109.5 . .
P2 C8 H8A 109.5 . .
C5 C8 H8B 109.5 . .
P2 C8 H8B 109.5 . .
H8A C8 H8B 108.0 . .
P1 O1 Pr1 168.72(19) . .
P1 O2 H21 114(4) . .
P1 O3 Pr1 121.22(16) . 3_666
P2 O4 Pr1 176.10(19) . .
P2 O5 Pr1 146.18(16) . 4_576
P2 O6 Pr1 130.21(15) . 3_676
Pr1 O7 H71 119.0 . .
Pr1 O7 H72 105.9 . .
H71 O7 H72 109.4 . .
Pr1 O8 H81 124.8 . .
Pr1 O8 H82 116.0 . .
H81 O8 H82 109.5 . .
O1 P1 O3 112.86(18) . .
O1 P1 O2 112.10(16) . .
O3 P1 O2 109.41(16) . .
O1 P1 C7 109.75(19) . .
O3 P1 C7 108.87(19) . .
O2 P1 C7 103.39(18) . .
O5 P2 O4 112.46(17) . .
O5 P2 O6 111.63(15) . .
O4 P2 O6 110.88(16) . .
O5 P2 C8 107.29(18) . .
O4 P2 C8 108.73(18) . .
O6 P2 C8 105.50(17) . .
O1 Pr1 O4 89.15(10) . .
O1 Pr1 O6 153.97(9) . 3_676
O4 Pr1 O6 115.97(10) . 3_676
O1 Pr1 O5 81.76(10) . 4_575
O4 Pr1 O5 138.59(10) . 4_575
O6 Pr1 O5 74.82(9) 3_676 4_575
O1 Pr1 O3 116.75(11) . 3_666
O4 Pr1 O3 78.66(10) . 3_666
O6 Pr1 O3 77.18(9) 3_676 3_666
O5 Pr1 O3 140.95(10) 4_575 3_666
O1 Pr1 O7 101.94(11) . .
O4 Pr1 O7 70.22(10) . .
O6 Pr1 O7 81.82(10) 3_676 .
O5 Pr1 O7 72.36(9) 4_575 .
O3 Pr1 O7 129.39(9) 3_666 .
O1 Pr1 O8 77.92(10) . .
O4 Pr1 O8 141.54(10) . .
O6 Pr1 O8 85.33(10) 3_676 .
O5 Pr1 O8 75.68(9) 4_575 .
O3 Pr1 O8 75.43(9) 3_666 .
O7 Pr1 O8 147.66(9) . .

loop_
_geom_bond_atom_site_label_1
_geom_bond_atom_site_label_2
_geom_bond_distance
_geom_bond_site_symmetry_2
C1 C2 1.392(6) .
C1 C6 1.397(6) .
C1 C7 1.514(5) .
C2 C3 1.387(6) .
C2 H2 0.9300 .
C3 C4 1.388(6) .
C3 H3 0.9300 .
C4 C5 1.392(6) .
C4 H4 0.9300 .
C5 C6 1.398(5) .
C5 C8 1.500(5) .
C6 H6 0.9300 .
C7 P1 1.807(4) .
C7 H7A 0.9700 .
C7 H7B 0.9700 .
C8 P2 1.824(4) .
C8 H8A 0.9700 .
C8 H8B 0.9700 .
O1 P1 1.503(3) .
O1 Pr1 2.360(3) .
O2 P1 1.564(3) .
O2 H21 0.849(10) .
O3 P1 1.514(3) .
O3 Pr1 2.465(3) 3_666
O4 P2 1.517(3) .
O4 Pr1 2.365(3) .
O5 P2 1.517(3) .
O5 Pr1 2.410(3) 4_576
O6 P2 1.541(3) .
O6 Pr1 2.402(3) 3_676
O7 Pr1 2.502(3) .
O7 H71 0.8499 .
O7 H72 0.8500 .
O8 Pr1 2.531(3) .
O8 H81 0.8517 .
O8 H82 0.8462 .
Pr1 O6 2.402(3) 3_676
Pr1 O5 2.410(3) 4_575
Pr1 O3 2.465(3) 3_666

loop_
_geom_hbond_atom_site_label_D
_geom_hbond_atom_site_label_H
_geom_hbond_atom_site_label_A
_geom_hbond_distance_DH
_geom_hbond_distance_HA
_geom_hbond_distance_DA
_geom_hbond_angle_DHA
_geom_hbond_site_symmetry_A
O8 H82 O3 0.85 2.81 3.057(4) 99.1 3_666
O8 H81 O6 0.85 2.56 3.111(4) 123.4 4_575
O8 H81 O5 0.85 2.04 2.836(4) 155.3 3_666
O7 H72 O8 0.85 2.35 3.178(4) 164.5 2_655
O7 H71 O3 0.85 1.96 2.807(4) 172.3 1_565
O2 H21 O6 0.849(10) 1.731(13) 2.575(4) 172(5) 4_575
